data_7100113
loop_
_publ_author_name
'C. Gorbitz'
'M. Nilsen'
'K. Szeto'
'L.W. Tangen'

_journal_name_full 'Chemical Communications'
_journal_paper_doi 10.1039/b504976h
_journal_year 2005
_chemical_formula_sum 'C9.17 H18.26 N2.08 O4'
_chemical_formula_weight 221.45
_chemical_name_common 'L-Leucyl-L-serine acetonitrile solvate'
_space_group_IT_number 170
_symmetry_cell_setting hexagonal
_symmetry_space_group_name_Hall 'P 65'
_symmetry_space_group_name_H-M 'P 65'
_cell_angle_alpha 90.00
_cell_angle_beta 90.00
_cell_angle_gamma 120.00
_cell_formula_units_Z 6
_cell_length_a 18.1402(3)
_cell_length_b 18.1402(3)
_cell_length_c 6.1582(2)
_cell_measurement_temperature 105(2)
_cell_volume 1754.96(7)
_diffrn_ambient_temperature 105(2)
_exptl_crystal_density_diffrn 1.257
_cod_database_code 7100113

loop_
_symmetry_equiv_pos_as_xyz
'x, y, z'
'-y, x-y, z+2/3'
'-x+y, -x, z+1/3'
'-x, -y, z+1/2'
'y, -x+y, z+1/6'
'x-y, x, z+5/6'

loop_
_atom_site_label
_atom_site_type_symbol
_atom_site_fract_x
_atom_site_fract_y
_atom_site_fract_z
_atom_site_U_iso_or_equiv
_atom_site_adp_type
_atom_site_occupancy
_atom_site_symmetry_multiplicity
_atom_site_calc_flag
_atom_site_refinement_flags
_atom_site_disorder_assembly
_atom_site_disorder_group
O1 O 0.08215(6) 0.63612(6) 0.5952(3) 0.0202(2) Uani 1 1 d . . .
O2 O 0.28177(6) 0.75171(7) 0.9883(3) 0.0214(2) Uani 1 1 d . . .
H5 H 0.3162(15) 0.8060(16) 0.985(4) 0.051(6) Uiso 1 1 d . . .
O3 O 0.35195(6) 0.87165(6) 0.3594(3) 0.0216(2) Uani 1 1 d . . .
O4 O 0.37961(6) 0.89566(6) 0.7144(3) 0.0208(2) Uani 1 1 d . . .
N1 N 0.00376(6) 0.55207(6) 0.2354(3) 0.01439(19) Uani 1 1 d . . .
H1 H -0.0326(11) 0.5372(11) 0.119(3) 0.022 Uiso 1 1 d . . .
H2 H -0.0262(11) 0.5527(11) 0.346(3) 0.022 Uiso 1 1 d . . .
H3 H 0.0218(11) 0.5159(11) 0.255(3) 0.022 Uiso 1 1 d . . .
N2 N 0.20574(6) 0.72707(7) 0.4217(3) 0.0169(2) Uani 1 1 d . . .
H4 H 0.2325(11) 0.7462(11) 0.297(3) 0.020 Uiso 1 1 d . . .
C1 C 0.08226(7) 0.63667(8) 0.2040(3) 0.0148(2) Uani 1 1 d . . .
H11 H 0.1222 0.6287 0.1080 0.018 Uiso 1 1 calc R . .
C2 C 0.06077(8) 0.69962(8) 0.0932(3) 0.0191(2) Uani 1 1 d . . .
H21 H 0.0388 0.6776 -0.0539 0.023 Uiso 1 1 calc R . .
H22 H 0.1145 0.7543 0.0748 0.023 Uiso 1 1 calc R . .
C3 C -0.00372(10) 0.71830(9) 0.2066(4) 0.0296(3) Uani 1 1 d . . .
H31 H -0.0513 0.6637 0.2649 0.035 Uiso 1 1 calc R . .
C4 C -0.03997(10) 0.75367(11) 0.0375(5) 0.0399(4) Uani 1 1 d . . .
H41 H -0.0808 0.7665 0.1075 0.060 Uiso 1 1 calc R . .
H42 H -0.0688 0.7113 -0.0772 0.060 Uiso 1 1 calc R . .
H43 H 0.0065 0.8058 -0.0259 0.060 Uiso 1 1 calc R . .
C5 C 0.03668(16) 0.78146(15) 0.3957(5) 0.0539(5) Uani 1 1 d . . .
H51 H -0.0059 0.7929 0.4604 0.081 Uiso 1 1 calc R . .
H52 H 0.0845 0.8347 0.3413 0.081 Uiso 1 1 calc R . .
H53 H 0.0572 0.7570 0.5057 0.081 Uiso 1 1 calc R . .
C6 C 0.12351(7) 0.66545(7) 0.4277(3) 0.0153(2) Uani 1 1 d . . .
C7 C 0.24965(7) 0.77330(7) 0.6165(3) 0.0151(2) Uani 1 1 d . . .
H71 H 0.2125 0.7913 0.6927 0.018 Uiso 1 1 calc R . .
C8 C 0.26734(8) 0.71822(8) 0.7735(3) 0.0180(2) Uani 1 1 d . . .
H81 H 0.2182 0.6595 0.7737 0.022 Uiso 1 1 calc R . .
H82 H 0.3179 0.7158 0.7233 0.022 Uiso 1 1 calc R . .
C9 C 0.33345(8) 0.85399(7) 0.5549(3) 0.0155(2) Uani 1 1 d . . .
N1B N -0.013(2) 1.009(5) 1.0415(14) 0.110(16) Uiso 0.059(4) 1 d PD . 1
C1B C -0.007(3) 1.009(6) 0.8580(12) 0.110(16) Uiso 0.059(4) 1 d PD . 1
C2B C -0.002(6) 1.009(7) 0.6197(14) 0.110(16) Uiso 0.059(4) 1 d PD . 1
N1C N -0.1056(3) 0.938(5) 0.836(10) 0.09(3) Uiso 0.025(6) 1 d PD . 2
C1C C -0.0384(4) 0.966(5) 0.902(10) 0.09(3) Uiso 0.025(6) 1 d PD . 2
C2C C 0.049(4) 1.001(10) 0.98(2) 0.09(3) Uiso 0.025(6) 1 d PD . 2

loop_
_atom_site_aniso_label
_atom_site_aniso_U_11
_atom_site_aniso_U_22
_atom_site_aniso_U_33
_atom_site_aniso_U_23
_atom_site_aniso_U_13
_atom_site_aniso_U_12
O1 0.0169(4) 0.0232(4) 0.0139(4) -0.0014(3) 0.0011(3) 0.0050(3)
O2 0.0232(4) 0.0220(5) 0.0123(4) -0.0005(3) -0.0012(3) 0.0061(4)
O3 0.0227(4) 0.0173(4) 0.0158(4) 0.0010(3) 0.0007(4) 0.0034(4)
O4 0.0192(4) 0.0186(4) 0.0172(4) -0.0043(4) -0.0016(4) 0.0038(3)
N1 0.0125(4) 0.0162(4) 0.0133(4) -0.0018(4) -0.0017(4) 0.0063(4)
N2 0.0153(5) 0.0184(5) 0.0107(5) -0.0007(4) -0.0004(4) 0.0037(4)
C1 0.0131(5) 0.0167(5) 0.0121(5) -0.0010(4) -0.0006(4) 0.0057(4)
C2 0.0196(5) 0.0202(5) 0.0167(5) 0.0025(5) 0.0006(5) 0.0092(5)
C3 0.0314(7) 0.0291(7) 0.0355(8) 0.0095(6) 0.0110(6) 0.0206(6)
C4 0.0306(7) 0.0345(8) 0.0595(12) 0.0118(8) 0.0006(8) 0.0199(7)
C5 0.0912(15) 0.0668(12) 0.0363(9) -0.0084(9) 0.0009(10) 0.0640(12)
C6 0.0150(5) 0.0161(5) 0.0131(5) -0.0021(4) -0.0021(4) 0.0066(4)
C7 0.0144(5) 0.0156(5) 0.0120(5) -0.0022(4) -0.0012(4) 0.0050(4)
C8 0.0213(6) 0.0160(5) 0.0138(6) -0.0002(4) -0.0010(4) 0.0073(5)
C9 0.0161(5) 0.0133(5) 0.0163(5) -0.0013(4) 0.0000(4) 0.0066(4)

loop_
_geom_bond_atom_site_label_1
_geom_bond_atom_site_label_2
_geom_bond_distance
_geom_bond_site_symmetry_2
_geom_bond_publ_flag
O1 C6 1.2295(16) . ?
O2 C8 1.4241(15) . ?
O2 H5 0.86(2) . ?
O3 C9 1.2483(17) . ?
O4 C9 1.2667(16) . ?
N1 C1 1.4950(15) . ?
N1 H1 0.92(2) . ?
N1 H2 0.87(2) . ?
N1 H3 0.876(19) . ?
N2 C6 1.3447(16) . ?
N2 C7 1.4524(15) . ?
N2 H4 0.883(19) . ?
C1 C6 1.5293(17) . ?
C1 C2 1.5384(17) . ?
C1 H11 1.0000 . ?
C2 C3 1.5387(19) . ?
C2 H21 0.9900 . ?
C2 H22 0.9900 . ?
C3 C4 1.533(2) . ?
C3 C5 1.538(3) . ?
C3 H31 1.0000 . ?
C4 H41 0.9800 . ?
C4 H42 0.9800 . ?
C4 H43 0.9800 . ?
C5 H51 0.9800 . ?
C5 H52 0.9800 . ?
C5 H53 0.9800 . ?
C7 C8 1.5350(17) . ?
C7 C9 1.5401(16) . ?
C7 H71 1.0000 . ?
C8 H81 0.9900 . ?
C8 H82 0.9900 . ?
N1B C1B 1.1362(11) . ?
C1B C2B 1.4702(10) . ?
N1C C1C 1.1362(14) . ?
C1C C2C 1.470(2) . ?
